data_1549696
loop_
_publ_author_name
'Umetani, Masataka'
'Tanaka, Takayuki'
'Osuka, Atsuhiro'

_publ_section_title
;
 Conjugated double helices via self-dimerization of
 \a,\a&#x2019;-Dianilinotripyrrins
;
_journal_name_full 'Chemical Science'
_journal_paper_doi 10.1039/C8SC02739K
_journal_year 2018
_chemical_formula_moiety 'C32 H23 Br N4, C1.50 H3 O0.50 '
_chemical_formula_sum 'C33.5 H26 Br N4 O0.5'
_chemical_formula_weight 572.49
_chemical_name_common 1-anilino-14-bromo-5,10-diphenyltripyrrin
_chemical_name_systematic 1-anilino-14-bromo-5,10-diphenyltripyrrin
_space_group_crystal_system monoclinic
_space_group_IT_number 15
_space_group_name_Hall '-C 2yc'
_space_group_name_H-M_alt 'C 1 2/c 1'
_symmetry_space_group_name_Hall '-C 2yc'
_symmetry_space_group_name_H-M 'C 1 2/c 1'
_atom_sites_solution_hydrogens geom
_audit_creation_method SHELXL-2014/7
_audit_update_record
;
2018-06-18 deposited with the CCDC.
2018-07-17 downloaded from the CCDC.
;
_cell_angle_alpha 90
_cell_angle_beta 100.513(4)
_cell_angle_gamma 90
_cell_formula_units_Z 8
_cell_length_a 13.751(4)
_cell_length_b 15.095(4)
_cell_length_c 26.536(6)
_cell_measurement_reflns_used 1491
_cell_measurement_temperature 93(2)
_cell_measurement_theta_max 68.2
_cell_measurement_theta_min 28.7
_cell_volume 5416(2)
_computing_structure_refinement 'SHELXL-2014/7 (Sheldrick, 2014)'
_diffrn_ambient_temperature 93(2)
_diffrn_detector_area_resol_mean 5.8140
_diffrn_measured_fraction_theta_full 0.988
_diffrn_measured_fraction_theta_max 0.987
_diffrn_measurement_device_type 'Rigaku XtaLAB P200'
_diffrn_measurement_method \w
_diffrn_radiation_type CuK\a
_diffrn_radiation_wavelength 1.54187
_diffrn_reflns_av_R_equivalents 0.0509
_diffrn_reflns_av_unetI/netI 0.0451
_diffrn_reflns_Laue_measured_fraction_full 0.988
_diffrn_reflns_Laue_measured_fraction_max 0.987
_diffrn_reflns_limit_h_max 16
_diffrn_reflns_limit_h_min -16
_diffrn_reflns_limit_k_max 18
_diffrn_reflns_limit_k_min -16
_diffrn_reflns_limit_l_max 31
_diffrn_reflns_limit_l_min -31
_diffrn_reflns_number 17758
_diffrn_reflns_point_group_measured_fraction_full 0.988
_diffrn_reflns_point_group_measured_fraction_max 0.987
_diffrn_reflns_theta_full 67.687
_diffrn_reflns_theta_max 68.231
_diffrn_reflns_theta_min 6.548
_exptl_absorpt_coefficient_mu 2.315
_exptl_absorpt_correction_T_max 0.977
_exptl_absorpt_correction_T_min 0.933
_exptl_absorpt_correction_type multi-scan
_exptl_absorpt_process_details 'REQAB (Rigaku, 1998)'
_exptl_crystal_colour Blue
_exptl_crystal_density_diffrn 1.404
_exptl_crystal_description Prism
_exptl_crystal_F_000 2352
_exptl_crystal_recrystallization_method 'Vapour deposition'
_exptl_crystal_size_max 0.030
_exptl_crystal_size_mid 0.030
_exptl_crystal_size_min 0.010
_refine_diff_density_max 0.677
_refine_diff_density_min -0.682
_refine_diff_density_rms 0.073
_refine_ls_extinction_method none
_refine_ls_goodness_of_fit_ref 1.001
_refine_ls_hydrogen_treatment constr
_refine_ls_matrix_type full
_refine_ls_number_parameters 354
_refine_ls_number_reflns 4900
_refine_ls_number_restraints 0
_refine_ls_restrained_S_all 1.001
_refine_ls_R_factor_all 0.0707
_refine_ls_R_factor_gt 0.0421
_refine_ls_shift/su_max 0.001
_refine_ls_shift/su_mean 0.000
_refine_ls_structure_factor_coef Fsqd
_refine_ls_weighting_details 'w=1/[\s^2^(Fo^2^)+(0.0452P)^2^+18.3306P] where P=(Fo^2^+2Fc^2^)/3'
_refine_ls_weighting_scheme calc
_refine_ls_wR_factor_gt 0.0932
_refine_ls_wR_factor_ref 0.1069
_reflns_Friedel_coverage 0.000
_reflns_number_gt 3598
_reflns_number_total 4900
_reflns_threshold_expression 'I > 2\s(I)'
_cod_data_source_file c8sc02739k2.cif
_cod_data_source_block 160716um
_cod_original_formula_sum 'C33.50 H26 Br N4 O0.50'
_cod_database_code 1549696
_shelx_shelxl_version_number 2014/7
_shelx_space_group_comment
;
The symmetry employed for this shelxl refinement is uniquely defined
by the following loop, which should always be used as a source of
symmetry information in preference to the above space-group names.
They are only intended as comments.
;
_shelx_estimated_absorpt_t_min 0.934
_shelx_estimated_absorpt_t_max 0.977

loop_
_space_group_symop_operation_xyz
'x, y, z'
'-x, y, -z+1/2'
'x+1/2, y+1/2, z'
'-x+1/2, y+1/2, -z+1/2'
'-x, -y, -z'
'x, -y, z-1/2'
'-x+1/2, -y+1/2, -z'
'x+1/2, -y+1/2, z-1/2'

loop_
_atom_site_label
_atom_site_type_symbol
_atom_site_fract_x
_atom_site_fract_y
_atom_site_fract_z
_atom_site_U_iso_or_equiv
_atom_site_adp_type
_atom_site_occupancy
_atom_site_site_symmetry_order
_atom_site_calc_flag
_atom_site_refinement_flags_posn
_atom_site_refinement_flags_adp
_atom_site_refinement_flags_occupancy
N1 N 0.12953(19) 0.20828(18) 0.14035(10) 0.0193(6) Uani 1 1 d . . .
N3 N 0.35139(18) 0.30986(18) 0.22645(10) 0.0170(6) Uani 1 1 d . . .
N4 N 0.3553(2) 0.45875(18) 0.19540(11) 0.0224(6) Uani 1 1 d . . .
H1 H 0.3611 0.5138 0.2065 0.027 Uiso 1 1 calc R U .
C1 C 0.0697(2) 0.2597(2) 0.10985(12) 0.0207(7) Uani 1 1 d . . .
C2 C 0.0315(2) 0.2243(2) 0.06040(12) 0.0230(7) Uani 1 1 d . . .
H2 H -0.0131 0.2516 0.0333 0.028 Uiso 1 1 calc R U .
C3 C 0.0733(2) 0.1423(2) 0.06088(12) 0.0213(7) Uani 1 1 d . . .
H3 H 0.0639 0.1004 0.0337 0.026 Uiso 1 1 calc R U .
C4 C 0.1349(2) 0.1315(2) 0.11081(11) 0.0169(6) Uani 1 1 d . . .
C5 C 0.1953(2) 0.0602(2) 0.12909(11) 0.0155(6) Uani 1 1 d . . .
C6 C 0.2623(2) 0.0614(2) 0.17663(11) 0.0161(6) Uani 1 1 d . . .
C7 C 0.3141(2) -0.0085(2) 0.20479(12) 0.0185(7) Uani 1 1 d . . .
H4 H 0.3130 -0.0689 0.1946 0.022 Uiso 1 1 calc R U .
C8 C 0.3666(2) 0.0262(2) 0.24976(12) 0.0206(7) Uani 1 1 d . . .
H5 H 0.4077 -0.0062 0.2761 0.025 Uiso 1 1 calc R U .
C9 C 0.3487(2) 0.1180(2) 0.24975(11) 0.0162(6) Uani 1 1 d . . .
C10 C 0.3887(2) 0.1851(2) 0.28666(11) 0.0162(7) Uani 1 1 d . . .
C11 C 0.3860(2) 0.2735(2) 0.27524(11) 0.0161(6) Uani 1 1 d . . .
C12 C 0.4208(2) 0.3443(2) 0.31130(12) 0.0193(7) Uani 1 1 d . . .
H6 H 0.4475 0.3375 0.3467 0.023 Uiso 1 1 calc R U .
C13 C 0.4084(2) 0.4200(2) 0.28548(12) 0.0206(7) Uani 1 1 d . . .
H7 H 0.4227 0.4780 0.2987 0.025 Uiso 1 1 calc R U .
C14 C 0.3681(2) 0.3955(2) 0.23262(12) 0.0188(7) Uani 1 1 d . . .
C15 C 0.1890(2) -0.0234(2) 0.09901(11) 0.0171(7) Uani 1 1 d . . .
C16 C 0.0981(2) -0.0635(2) 0.08064(11) 0.0190(7) Uani 1 1 d . . .
H8 H 0.0387 -0.0342 0.0843 0.023 Uiso 1 1 calc R U .
C17 C 0.0936(3) -0.1455(2) 0.05707(11) 0.0229(7) Uani 1 1 d . . .
H9 H 0.0311 -0.1725 0.0454 0.027 Uiso 1 1 calc R U .
C18 C 0.1791(3) -0.1885(2) 0.05039(12) 0.0263(8) Uani 1 1 d . . .
H10 H 0.1758 -0.2454 0.0349 0.032 Uiso 1 1 calc R U .
C19 C 0.2697(3) -0.1475(2) 0.06659(13) 0.0269(8) Uani 1 1 d . . .
H11 H 0.3287 -0.1756 0.0611 0.032 Uiso 1 1 calc R U .
C20 C 0.2747(2) -0.0662(2) 0.09065(12) 0.0232(7) Uani 1 1 d . . .
H12 H 0.3372 -0.0390 0.1017 0.028 Uiso 1 1 calc R U .
C21 C 0.4356(2) 0.1545(2) 0.33883(11) 0.0162(6) Uani 1 1 d . . .
C22 C 0.3821(2) 0.1049(2) 0.36854(12) 0.0220(7) Uani 1 1 d . . .
H13 H 0.3164 0.0871 0.3545 0.026 Uiso 1 1 calc R U .
C23 C 0.4228(3) 0.0810(2) 0.41819(13) 0.0258(8) Uani 1 1 d . . .
H14 H 0.3847 0.0479 0.4380 0.031 Uiso 1 1 calc R U .
C24 C 0.5190(3) 0.1050(2) 0.43918(12) 0.0255(8) Uani 1 1 d . . .
H15 H 0.5473 0.0884 0.4732 0.031 Uiso 1 1 calc R U .
C25 C 0.5730(2) 0.1535(2) 0.40980(13) 0.0255(8) Uani 1 1 d . . .
H16 H 0.6388 0.1704 0.4240 0.031 Uiso 1 1 calc R U .
N2 N 0.28507(18) 0.13661(18) 0.20552(9) 0.0159(5) Uani 1 1 d . . .
H17 H 0.2616 0.1897 0.1966 0.019 Uiso 1 1 calc R U .
C26 C 0.5329(2) 0.1777(2) 0.36015(12) 0.0209(7) Uani 1 1 d . . .
H18 H 0.5716 0.2104 0.3404 0.025 Uiso 1 1 calc R U .
C27 C 0.3344(2) 0.4490(2) 0.14204(13) 0.0229(8) Uani 1 1 d . . .
C28 C 0.3537(3) 0.5210(3) 0.11232(15) 0.0316(9) Uani 1 1 d . . .
H19 H 0.3826 0.5733 0.1285 0.038 Uiso 1 1 calc R U .
C29 C 0.3308(3) 0.5163(3) 0.05937(16) 0.0395(10) Uani 1 1 d . . .
H20 H 0.3439 0.5656 0.0394 0.047 Uiso 1 1 calc R U .
C30 C 0.2892(3) 0.4408(3) 0.03522(14) 0.0370(10) Uani 1 1 d . . .
H21 H 0.2736 0.4380 -0.0011 0.044 Uiso 1 1 calc R U .
C31 C 0.2706(3) 0.3694(3) 0.06464(13) 0.0325(8) Uani 1 1 d . . .
H22 H 0.2422 0.3171 0.0483 0.039 Uiso 1 1 calc R U .
C32 C 0.2930(2) 0.3731(3) 0.11782(13) 0.0264(8) Uani 1 1 d . . .
H23 H 0.2800 0.3235 0.1376 0.032 Uiso 1 1 calc R U .
C33 C 0.0918(3) 0.2369(3) 0.27126(17) 0.0406(10) Uani 1 1 d . . .
H24 H 0.1444 0.1958 0.2861 0.061 Uiso 1 1 calc R U .
H25 H 0.0778 0.2775 0.2978 0.061 Uiso 1 1 calc R U .
H26 H 0.1129 0.2708 0.2437 0.061 Uiso 1 1 calc R U .
C34 C 0.0000 0.1854(4) 0.2500 0.0321(12) Uani 1 2 d S T P
O1 O 0.0000 0.1048(2) 0.2500 0.0404(9) Uani 1 2 d S T P
Br1 Br 0.03861(3) 0.37346(3) 0.13108(2) 0.03114(13) Uani 1 1 d . . .

loop_
_atom_site_aniso_label
_atom_site_aniso_U_11
_atom_site_aniso_U_22
_atom_site_aniso_U_33
_atom_site_aniso_U_23
_atom_site_aniso_U_13
_atom_site_aniso_U_12
N1 0.0192(14) 0.0169(15) 0.0200(13) -0.0023(11) -0.0013(11) 0.0033(11)
N3 0.0179(13) 0.0158(15) 0.0171(13) 0.0007(11) 0.0027(10) 0.0027(11)
N4 0.0231(14) 0.0163(15) 0.0290(15) 0.0027(12) 0.0077(12) 0.0052(11)
C1 0.0211(17) 0.0188(18) 0.0208(16) -0.0018(14) 0.0004(13) 0.0035(14)
C2 0.0250(18) 0.0229(19) 0.0180(16) 0.0011(14) -0.0044(13) 0.0058(14)
C3 0.0220(17) 0.0227(19) 0.0173(15) -0.0013(13) -0.0011(13) 0.0040(14)
C4 0.0147(14) 0.0181(17) 0.0169(14) -0.0009(13) 0.0005(11) 0.0011(13)
C5 0.0141(15) 0.0178(17) 0.0154(15) 0.0015(12) 0.0050(12) 0.0011(13)
C6 0.0151(15) 0.0172(17) 0.0159(15) -0.0023(13) 0.0024(12) -0.0021(13)
C7 0.0191(16) 0.0126(16) 0.0225(16) 0.0013(13) 0.0006(13) 0.0036(13)
C8 0.0168(16) 0.0203(18) 0.0219(16) 0.0039(13) -0.0040(13) 0.0018(13)
C9 0.0123(14) 0.0220(17) 0.0140(14) 0.0014(13) 0.0015(11) -0.0018(13)
C10 0.0120(15) 0.0220(18) 0.0144(15) 0.0017(13) 0.0015(12) -0.0004(12)
C11 0.0139(15) 0.0204(17) 0.0138(15) 0.0000(12) 0.0020(12) 0.0001(13)
C12 0.0169(16) 0.0229(18) 0.0181(16) -0.0025(13) 0.0031(12) 0.0013(13)
C13 0.0202(17) 0.0167(18) 0.0248(17) -0.0030(14) 0.0040(13) 0.0015(13)
C14 0.0138(15) 0.0205(19) 0.0232(16) 0.0016(13) 0.0060(12) 0.0012(13)
C15 0.0216(16) 0.0164(17) 0.0128(14) 0.0022(12) 0.0017(12) 0.0024(13)
C16 0.0219(17) 0.0217(18) 0.0123(15) 0.0029(13) -0.0003(12) 0.0023(14)
C17 0.0299(18) 0.024(2) 0.0127(15) -0.0018(13) -0.0020(13) -0.0049(14)
C18 0.038(2) 0.0197(18) 0.0189(17) -0.0059(14) -0.0007(15) 0.0051(15)
C19 0.0293(19) 0.027(2) 0.0227(17) -0.0046(14) 0.0002(14) 0.0125(15)
C20 0.0201(17) 0.0243(19) 0.0235(17) -0.0001(14) -0.0007(13) 0.0047(14)
C21 0.0191(16) 0.0151(16) 0.0133(15) -0.0017(12) 0.0002(12) 0.0004(12)
C22 0.0208(16) 0.024(2) 0.0206(16) 0.0008(13) 0.0034(13) -0.0034(14)
C23 0.0299(19) 0.025(2) 0.0235(17) 0.0064(15) 0.0072(15) -0.0019(15)
C24 0.0344(19) 0.023(2) 0.0166(16) 0.0032(13) -0.0010(14) 0.0055(15)
C25 0.0207(17) 0.028(2) 0.0236(17) 0.0001(15) -0.0057(14) 0.0017(14)
N2 0.0163(12) 0.0155(14) 0.0149(12) 0.0006(11) 0.0002(10) 0.0010(11)
C26 0.0170(16) 0.0264(19) 0.0197(16) 0.0012(14) 0.0038(13) 0.0006(14)
C27 0.0152(16) 0.028(2) 0.0268(18) 0.0108(15) 0.0067(13) 0.0097(14)
C28 0.0226(18) 0.033(2) 0.041(2) 0.0165(18) 0.0113(16) 0.0067(16)
C29 0.028(2) 0.054(3) 0.041(2) 0.028(2) 0.0161(17) 0.0114(19)
C30 0.030(2) 0.059(3) 0.0237(19) 0.0148(19) 0.0103(16) 0.019(2)
C31 0.0324(19) 0.039(2) 0.0249(18) 0.0066(17) 0.0029(15) 0.0110(18)
C32 0.0263(18) 0.031(2) 0.0226(17) 0.0102(16) 0.0055(14) 0.0071(16)
C33 0.048(3) 0.030(2) 0.047(2) -0.0090(19) 0.016(2) -0.0068(19)
C34 0.040(3) 0.027(3) 0.032(3) 0.000 0.013(2) 0.000
O1 0.047(2) 0.023(2) 0.052(2) 0.000 0.0112(19) 0.000
Br1 0.0336(2) 0.0226(2) 0.0329(2) -0.00584(17) -0.00538(14) 0.00814(17)

loop_
_atom_type_symbol
_atom_type_description
_atom_type_scat_dispersion_real
_atom_type_scat_dispersion_imag
_atom_type_scat_source
C C 0.0181 0.0091 'International Tables Vol C Tables 4.2.6.8 and 6.1.1.4'
H H 0.0000 0.0000 'International Tables Vol C Tables 4.2.6.8 and 6.1.1.4'
N N 0.0311 0.0180 'International Tables Vol C Tables 4.2.6.8 and 6.1.1.4'
O O 0.0492 0.0322 'International Tables Vol C Tables 4.2.6.8 and 6.1.1.4'
Br Br -0.6763 1.2805 'International Tables Vol C Tables 4.2.6.8 and 6.1.1.4'

loop_
_geom_angle_atom_site_label_1
_geom_angle_atom_site_label_2
_geom_angle_atom_site_label_3
_geom_angle
_geom_angle_site_symmetry_3
C1 N1 C4 103.7(3) .
C14 N3 C11 104.3(3) .
C14 N4 C27 129.4(3) .
C14 N4 H1 115.3 .
C27 N4 H1 115.3 .
N1 C1 C2 115.7(3) .
N1 C1 Br1 120.8(2) .
C2 C1 Br1 123.5(2) .
C3 C2 C1 104.3(3) .
C3 C2 H2 127.8 .
C1 C2 H2 127.8 .
C2 C3 C4 106.6(3) .
C2 C3 H3 126.7 .
C4 C3 H3 126.7 .
C5 C4 N1 122.1(3) .
C5 C4 C3 128.2(3) .
N1 C4 C3 109.6(3) .
C4 C5 C6 123.3(3) .
C4 C5 C15 119.8(3) .
C6 C5 C15 116.9(3) .
N2 C6 C7 106.3(3) .
N2 C6 C5 123.4(3) .
C7 C6 C5 130.2(3) .
C8 C7 C6 108.0(3) .
C8 C7 H4 126.0 .
C6 C7 H4 126.0 .
C7 C8 C9 108.0(3) .
C7 C8 H5 126.0 .
C9 C8 H5 126.0 .
N2 C9 C8 106.8(3) .
N2 C9 C10 123.0(3) .
C8 C9 C10 130.1(3) .
C11 C10 C9 122.8(3) .
C11 C10 C21 119.9(3) .
C9 C10 C21 117.2(3) .
C10 C11 N3 125.1(3) .
C10 C11 C12 125.3(3) .
N3 C11 C12 109.5(3) .
C13 C12 C11 107.2(3) .
C13 C12 H6 126.4 .
C11 C12 H6 126.4 .
C12 C13 C14 105.6(3) .
C12 C13 H7 127.2 .
C14 C13 H7 127.2 .
N3 C14 N4 127.0(3) .
N3 C14 C13 113.3(3) .
N4 C14 C13 119.7(3) .
C16 C15 C20 118.2(3) .
C16 C15 C5 121.1(3) .
C20 C15 C5 120.6(3) .
C17 C16 C15 120.7(3) .
C17 C16 H8 119.7 .
C15 C16 H8 119.7 .
C18 C17 C16 120.6(3) .
C18 C17 H9 119.7 .
C16 C17 H9 119.7 .
C17 C18 C19 119.2(3) .
C17 C18 H10 120.4 .
C19 C18 H10 120.4 .
C20 C19 C18 120.4(3) .
C20 C19 H11 119.8 .
C18 C19 H11 119.8 .
C19 C20 C15 120.9(3) .
C19 C20 H12 119.6 .
C15 C20 H12 119.6 .
C22 C21 C26 118.1(3) .
C22 C21 C10 120.7(3) .
C26 C21 C10 121.1(3) .
C23 C22 C21 121.1(3) .
C23 C22 H13 119.5 .
C21 C22 H13 119.5 .
C22 C23 C24 120.4(3) .
C22 C23 H14 119.8 .
C24 C23 H14 119.8 .
C25 C24 C23 118.9(3) .
C25 C24 H15 120.5 .
C23 C24 H15 120.5 .
C24 C25 C26 121.1(3) .
C24 C25 H16 119.4 .
C26 C25 H16 119.4 .
C9 N2 C6 110.8(3) .
C9 N2 H17 124.6 .
C6 N2 H17 124.6 .
C25 C26 C21 120.3(3) .
C25 C26 H18 119.8 .
C21 C26 H18 119.8 .
C32 C27 C28 119.1(3) .
C32 C27 N4 123.2(3) .
C28 C27 N4 117.7(3) .
C29 C28 C27 120.1(4) .
C29 C28 H19 120.0 .
C27 C28 H19 120.0 .
C30 C29 C28 120.8(4) .
C30 C29 H20 119.6 .
C28 C29 H20 119.6 .
C29 C30 C31 119.1(4) .
C29 C30 H21 120.5 .
C31 C30 H21 120.5 .
C30 C31 C32 120.8(4) .
C30 C31 H22 119.6 .
C32 C31 H22 119.6 .
C27 C32 C31 120.1(3) .
C27 C32 H23 120.0 .
C31 C32 H23 120.0 .
C34 C33 H24 109.5 .
C34 C33 H25 109.5 .
H24 C33 H25 109.5 .
C34 C33 H26 109.5 .
H24 C33 H26 109.5 .
H25 C33 H26 109.5 .
O1 C34 C33 121.1(2) .
O1 C34 C33 121.1(2) 2
C33 C34 C33 117.7(5) 2

loop_
_geom_bond_atom_site_label_1
_geom_bond_atom_site_label_2
_geom_bond_distance
_geom_bond_site_symmetry_2
N1 C1 1.300(4) .
N1 C4 1.409(4) .
N3 C14 1.318(4) .
N3 C11 1.407(4) .
N4 C14 1.362(4) .
N4 C27 1.400(4) .
N4 H1 0.8800 .
C1 C2 1.426(4) .
C1 Br1 1.881(3) .
C2 C3 1.365(5) .
C2 H2 0.9500 .
C3 C4 1.446(4) .
C3 H3 0.9500 .
C4 C5 1.391(4) .
C5 C6 1.420(4) .
C5 C15 1.487(4) .
C6 N2 1.374(4) .
C6 C7 1.408(4) .
C7 C8 1.380(4) .
C7 H4 0.9500 .
C8 C9 1.407(5) .
C8 H5 0.9500 .
C9 N2 1.359(4) .
C9 C10 1.447(4) .
C10 C11 1.367(5) .
C10 C21 1.490(4) .
C11 C12 1.455(4) .
C12 C13 1.327(5) .
C12 H6 0.9500 .
C13 C14 1.458(5) .
C13 H7 0.9500 .
C15 C16 1.393(5) .
C15 C20 1.397(5) .
C16 C17 1.383(5) .
C16 H8 0.9500 .
C17 C18 1.383(5) .
C17 H9 0.9500 .
C18 C19 1.387(5) .
C18 H10 0.9500 .
C19 C20 1.380(5) .
C19 H11 0.9500 .
C20 H12 0.9500 .
C21 C22 1.391(5) .
C21 C26 1.399(4) .
C22 C23 1.382(5) .
C22 H13 0.9500 .
C23 C24 1.386(5) .
C23 H14 0.9500 .
C24 C25 1.381(5) .
C24 H15 0.9500 .
C25 C26 1.382(5) .
C25 H16 0.9500 .
N2 H17 0.8800 .
C26 H18 0.9500 .
C27 C32 1.385(5) .
C27 C28 1.396(5) .
C28 C29 1.385(6) .
C28 H19 0.9500 .
C29 C30 1.379(6) .
C29 H20 0.9500 .
C30 C31 1.383(6) .
C30 H21 0.9500 .
C31 C32 1.390(5) .
C31 H22 0.9500 .
C32 H23 0.9500 .
C33 C34 1.501(5) .
C33 H24 0.9800 .
C33 H25 0.9800 .
C33 H26 0.9800 .
C34 O1 1.217(7) .
C34 C33 1.501(5) 2

loop_
_geom_hbond_atom_site_label_D
_geom_hbond_atom_site_label_H
_geom_hbond_atom_site_label_A
_geom_hbond_distance_DH
_geom_hbond_distance_HA
_geom_hbond_distance_DA
_geom_hbond_angle_DHA
_geom_hbond_site_symmetry_A
N4 H1 O1 0.88 2.46 3.141(4) 134.3 3
C8 H5 Br1 0.95 3.04 3.938(3) 158.0 4_545
C13 H7 O1 0.95 2.64 3.270(5) 124.3 3
N2 H17 N1 0.88 2.15 2.718(4) 121.8 .
N2 H17 N3 0.88 2.25 2.792(4) 119.2 .
C32 H23 N3 0.95 2.39 3.003(4) 121.8 .
N4 H1 O1 0.88 2.46 3.141(4) 134.3 3
C8 H5 Br1 0.95 3.04 3.938(3) 158.0 4_545
C33 H25 Br1 0.98 3.05 3.984(4) 159.3 2

loop_
_geom_torsion_atom_site_label_1
_geom_torsion_atom_site_label_2
_geom_torsion_atom_site_label_3
_geom_torsion_atom_site_label_4
_geom_torsion
C4 N1 C1 C2 0.4(4)
C4 N1 C1 Br1 -179.2(2)
N1 C1 C2 C3 -0.4(4)
Br1 C1 C2 C3 179.1(2)
C1 C2 C3 C4 0.2(4)
C1 N1 C4 C5 177.6(3)
C1 N1 C4 C3 -0.2(3)
C2 C3 C4 C5 -177.6(3)
C2 C3 C4 N1 0.0(4)
N1 C4 C5 C6 -5.6(5)
C3 C4 C5 C6 171.7(3)
N1 C4 C5 C15 172.5(3)
C3 C4 C5 C15 -10.2(5)
C4 C5 C6 N2 -10.1(5)
C15 C5 C6 N2 171.8(3)
C4 C5 C6 C7 166.8(3)
C15 C5 C6 C7 -11.3(5)
N2 C6 C7 C8 -0.1(3)
C5 C6 C7 C8 -177.3(3)
C6 C7 C8 C9 -0.5(4)
C7 C8 C9 N2 0.8(3)
C7 C8 C9 C10 -177.2(3)
N2 C9 C10 C11 -16.3(5)
C8 C9 C10 C11 161.5(3)
N2 C9 C10 C21 164.4(3)
C8 C9 C10 C21 -17.8(5)
C9 C10 C11 N3 -4.8(5)
C21 C10 C11 N3 174.4(3)
C9 C10 C11 C12 177.0(3)
C21 C10 C11 C12 -3.8(5)
C14 N3 C11 C10 -176.2(3)
C14 N3 C11 C12 2.3(3)
C10 C11 C12 C13 178.1(3)
N3 C11 C12 C13 -0.3(3)
C11 C12 C13 C14 -1.6(3)
C11 N3 C14 N4 173.9(3)
C11 N3 C14 C13 -3.4(3)
C27 N4 C14 N3 -9.1(5)
C27 N4 C14 C13 168.0(3)
C12 C13 C14 N3 3.3(4)
C12 C13 C14 N4 -174.2(3)
C4 C5 C15 C16 -49.5(4)
C6 C5 C15 C16 128.7(3)
C4 C5 C15 C20 133.7(3)
C6 C5 C15 C20 -48.0(4)
C20 C15 C16 C17 3.2(5)
C5 C15 C16 C17 -173.7(3)
C15 C16 C17 C18 -1.3(5)
C16 C17 C18 C19 -1.4(5)
C17 C18 C19 C20 2.2(5)
C18 C19 C20 C15 -0.3(5)
C16 C15 C20 C19 -2.4(5)
C5 C15 C20 C19 174.4(3)
C11 C10 C21 C22 122.5(3)
C9 C10 C21 C22 -58.3(4)
C11 C10 C21 C26 -54.8(4)
C9 C10 C21 C26 124.5(3)
C26 C21 C22 C23 1.5(5)
C10 C21 C22 C23 -175.8(3)
C21 C22 C23 C24 -1.0(5)
C22 C23 C24 C25 0.4(5)
C23 C24 C25 C26 -0.3(5)
C8 C9 N2 C6 -0.9(3)
C10 C9 N2 C6 177.3(3)
C7 C6 N2 C9 0.6(3)
C5 C6 N2 C9 178.1(3)
C24 C25 C26 C21 0.9(5)
C22 C21 C26 C25 -1.5(5)
C10 C21 C26 C25 175.9(3)
C14 N4 C27 C32 20.8(5)
C14 N4 C27 C28 -161.2(3)
C32 C27 C28 C29 0.6(5)
N4 C27 C28 C29 -177.5(3)
C27 C28 C29 C30 -0.3(5)
C28 C29 C30 C31 -0.1(5)
C29 C30 C31 C32 0.2(5)
C28 C27 C32 C31 -0.5(5)
N4 C27 C32 C31 177.5(3)
C30 C31 C32 C27 0.1(5)
